data_7250569
loop_
_publ_author_name
'Dewan, Sayari'
'Sonker, Himanshu'
'Chaudhary, Kajal'
'Singh, Ritika Gautam'

_publ_section_title
;
 Rational Design of Gold(I)-NHC Complexes as Anticancer Agents: Induction
 of Necroptosis and Paraptosis in Lung Adenocarcinoma
;
_journal_name_full 'RSC Medicinal Chemistry'
_journal_paper_doi 10.1039/D5MD00290G
_journal_year 2025
_chemical_formula_moiety 'C43 H31 Au Cl2 N2'
_chemical_formula_sum 'C43 H31 Au Cl2 N2'
_chemical_formula_weight 843.610
_space_group_crystal_system monoclinic
_space_group_IT_number 15
_space_group_name_Hall '-C 2yc'
_space_group_name_H-M_alt 'C 1 2/c 1'
_symmetry_Int_Tables_number 15
_audit_creation_date 2025-02-08
_audit_creation_method
;
Olex2 1.5
(compiled 2023.08.17 svn.r577a77a9 for OlexSys, GUI svn.r6817)
;
_audit_update_record
;
2025-03-19 deposited with the CCDC.	2025-06-17 downloaded from the CCDC.
;
_cell_angle_alpha 90
_cell_angle_beta 92.274(5)
_cell_angle_gamma 90
_cell_formula_units_Z 8
_cell_length_a 20.900(3)
_cell_length_b 19.148(4)
_cell_length_c 18.831(3)
_cell_measurement_reflns_used 9985
_cell_measurement_temperature 100(2)
_cell_measurement_theta_max 28.04
_cell_measurement_theta_min 2.39
_cell_volume 7530(2)
_computing_cell_refinement 'SAINT V8.40B (?, 2016)'
_computing_data_reduction 'SAINT V8.40B (?, 2016)'
_computing_molecular_graphics 'Olex2 1.5 (Dolomanov et al., 2009)'
_computing_publication_material 'Olex2 1.5 (Dolomanov et al., 2009)'
_computing_structure_refinement 'olex2.refine 1.5 (Bourhis et al., 2015)'
_diffrn_ambient_temperature 100(2)
_diffrn_measured_fraction_theta_full 0.9994
_diffrn_measured_fraction_theta_max 0.9978
_diffrn_measurement_device_type 'Bruker APEX-II CCD'
_diffrn_measurement_method '\f and \w scans'
_diffrn_radiation_type 'Mo K\a'
_diffrn_radiation_wavelength 0.71073
_diffrn_reflns_av_R_equivalents 0.0674
_diffrn_reflns_av_unetI/netI 0.0427
_diffrn_reflns_Laue_measured_fraction_full 0.9994
_diffrn_reflns_Laue_measured_fraction_max 0.9978
_diffrn_reflns_limit_h_max 26
_diffrn_reflns_limit_h_min -27
_diffrn_reflns_limit_k_max 25
_diffrn_reflns_limit_k_min -25
_diffrn_reflns_limit_l_max 22
_diffrn_reflns_limit_l_min -25
_diffrn_reflns_number 62696
_diffrn_reflns_point_group_measured_fraction_full 0.9994
_diffrn_reflns_point_group_measured_fraction_max 0.9978
_diffrn_reflns_theta_full 25.2417
_diffrn_reflns_theta_max 28.35
_diffrn_reflns_theta_min 2.13
_diffrn_source_current 1.0
_diffrn_source_power 0.05
_diffrn_source_voltage 50.0
_diffrn_standards_number 0
_exptl_absorpt_coefficient_mu 4.081
_exptl_absorpt_correction_T_max 0.7457
_exptl_absorpt_correction_T_min 0.5393
_exptl_absorpt_correction_type none
_exptl_absorpt_process_details
;
SADABS-2016/2 (Bruker,2016/2) was used for absorption correction.
wR2(int) was 0.1115 before and 0.0714 after correction.
The Ratio of minimum to maximum transmission is 0.7232.
The \l/2 correction factor is Not present.
;
_exptl_crystal_colour 'clear whiteish white'
_exptl_crystal_colour_lustre clear
_exptl_crystal_colour_modifier whiteish
_exptl_crystal_colour_primary white
_exptl_crystal_density_diffrn 1.488
_exptl_crystal_description block
_exptl_crystal_F_000 3320.988
_exptl_crystal_size_max 0.14
_exptl_crystal_size_mid 0.12
_exptl_crystal_size_min 0.1
_refine_diff_density_max 0.8653
_refine_diff_density_min -1.2067
_refine_diff_density_rms 0.1427
_refine_ls_d_res_high 0.7484
_refine_ls_d_res_low 9.5738
_refine_ls_goodness_of_fit_ref 1.0236
_refine_ls_hydrogen_treatment constr
_refine_ls_matrix_type full
_refine_ls_number_constraints 62
_refine_ls_number_parameters 433
_refine_ls_number_reflns 9380
_refine_ls_number_restraints 0
_refine_ls_restrained_S_all 1.0236
_refine_ls_R_factor_all 0.0382
_refine_ls_R_factor_gt 0.0286
_refine_ls_shift/su_max -0.0007
_refine_ls_shift/su_mean 0.0001
_refine_ls_structure_factor_coef Fsqd
_refine_ls_weighting_details 'w=1/[\s^2^(Fo^2^)+(0.0182P)^2^+16.1799P] where P=(Fo^2^+2Fc^2^)/3'
_refine_ls_weighting_scheme calc
_refine_ls_wR_factor_gt 0.0608
_refine_ls_wR_factor_ref 0.0647
_reflns_Friedel_coverage 0.0
_reflns_limit_h_max 27
_reflns_limit_h_min -27
_reflns_limit_k_max 25
_reflns_limit_k_min 0
_reflns_limit_l_max 25
_reflns_limit_l_min 0
_reflns_number_gt 7838
_reflns_number_total 9380
_reflns_threshold_expression I>=2u(I)
_cod_data_source_file d5md00290g1.cif
_cod_data_source_block AuL5_o_0m_a
_cod_original_formula_sum 'C43 H31 Au1 Cl2 N2'
_cod_database_code 7250569
_olex2_refinement_description
;
;
_smtbx_masks_void_probe_radius 1.2
_smtbx_masks_void_truncation_radius 1.2
_olex2_submission_special_instructions 'No special instructions were received'

loop_
_space_group_symop_id
_space_group_symop_operation_xyz
1 x,y,z
2 -x,y,-z+1/2
3 -x,-y,-z
4 x,-y,z-1/2
5 x+1/2,y+1/2,z
6 -x+1/2,y+1/2,-z+1/2
7 -x+1/2,-y+1/2,-z
8 x+1/2,-y+1/2,z-1/2

loop_
_atom_site_label
_atom_site_type_symbol
_atom_site_fract_x
_atom_site_fract_y
_atom_site_fract_z
_atom_site_U_iso_or_equiv
_atom_site_adp_type
_atom_site_occupancy
_atom_site_refinement_flags_posn
Au1 Au 0.329981(5) 0.543613(6) 0.690133(6) 0.02133(4) Uani 1.000000 .
Cl2 Cl 0.06664(4) 0.64890(4) 0.49611(4) 0.03387(19) Uani 1.000000 .
Cl1 Cl 0.36343(5) 0.45858(5) 0.61635(6) 0.0466(2) Uani 1.000000 .
N1 N 0.23750(11) 0.64122(12) 0.75336(12) 0.0168(5) Uani 1.000000 .
N2 N 0.31770(11) 0.62658(12) 0.82678(12) 0.0185(5) Uani 1.000000 .
C1 C 0.29622(13) 0.61084(14) 0.75979(15) 0.0175(6) Uani 1.000000 .
C25 C 0.30778(13) 0.74877(13) 0.66467(15) 0.0171(5) Uani 1.000000 .
C31 C 0.16388(13) 0.51700(14) 0.71842(15) 0.0174(6) Uani 1.000000 .
H31 H 0.21023(13) 0.50699(14) 0.72903(15) 0.0209(7) Uiso 1.000000 R
C17 C 0.16144(13) 0.58209(14) 0.67132(15) 0.0168(5) Uani 1.000000 .
C30 C 0.32978(14) 0.70981(14) 0.60819(15) 0.0194(6) Uani 1.000000 .
H30 H 0.30018(14) 0.69345(14) 0.57238(15) 0.0232(7) Uiso 1.000000 R
C18 C 0.23713(13) 0.76615(14) 0.66989(15) 0.0184(6) Uani 1.000000 .
H18 H 0.22979(13) 0.77598(14) 0.72108(15) 0.0221(7) Uiso 1.000000 R
C19 C 0.21787(14) 0.83167(14) 0.62859(17) 0.0242(6) Uani 1.000000 .
C16 C 0.12161(13) 0.58522(15) 0.61042(15) 0.0201(6) Uani 1.000000 .
H16 H 0.09675(13) 0.54575(15) 0.59613(15) 0.0241(7) Uiso 1.000000 R
C11 C 0.37799(14) 0.60993(15) 0.86080(17) 0.0238(6) Uani 1.000000 .
C12 C 0.19750(13) 0.64158(14) 0.68923(14) 0.0159(5) Uani 1.000000 .
C38 C 0.13426(14) 0.53090(14) 0.78968(15) 0.0186(6) Uani 1.000000 .
C3 C 0.27131(14) 0.66476(15) 0.86286(15) 0.0216(6) Uani 1.000000 .
C13 C 0.19503(13) 0.70356(14) 0.64871(15) 0.0168(5) Uani 1.000000 .
C26 C 0.35165(14) 0.77203(15) 0.71642(17) 0.0236(6) Uani 1.000000 .
H26 H 0.33733(14) 0.79898(15) 0.75505(17) 0.0283(8) Uiso 1.000000 R
C29 C 0.39431(14) 0.69458(15) 0.60352(17) 0.0241(6) Uani 1.000000 .
H29 H 0.40885(14) 0.66859(15) 0.56432(17) 0.0289(8) Uiso 1.000000 R
C20 C 0.24667(16) 0.85183(15) 0.56689(17) 0.0275(7) Uani 1.000000 .
H20 H 0.28203(16) 0.82585(15) 0.55086(17) 0.0330(8) Uiso 1.000000 R
C2 C 0.22158(14) 0.67421(14) 0.81559(15) 0.0205(6) Uani 1.000000 .
H2 H 0.18307(14) 0.69882(14) 0.82362(15) 0.0246(7) Uiso 1.000000 R
C14 C 0.15415(13) 0.70466(15) 0.58876(16) 0.0209(6) Uani 1.000000 .
H14 H 0.15081(13) 0.74552(15) 0.56024(16) 0.0251(7) Uiso 1.000000 R
C32 C 0.13668(14) 0.45309(14) 0.67980(15) 0.0188(6) Uani 1.000000 .
C37 C 0.07279(15) 0.43368(16) 0.68282(17) 0.0247(6) Uani 1.000000 .
H37 H 0.04508(15) 0.45950(16) 0.71179(17) 0.0297(8) Uiso 1.000000 R
C10 C 0.42781(15) 0.58073(16) 0.82424(19) 0.0289(7) Uani 1.000000 .
H10 H 0.42375(15) 0.57495(16) 0.77416(19) 0.0346(9) Uiso 1.000000 R
C34 C 0.15226(17) 0.35749(17) 0.59859(18) 0.0333(8) Uani 1.000000 .
H34 H 0.17972(17) 0.33128(17) 0.56968(18) 0.0399(9) Uiso 1.000000 R
C4 C 0.28099(17) 0.67972(17) 0.93629(17) 0.0296(7) Uani 1.000000 .
H4 H 0.24934(17) 0.70440(17) 0.96104(17) 0.0355(9) Uiso 1.000000 R
C15 C 0.11831(13) 0.64617(15) 0.57067(15) 0.0209(6) Uani 1.000000 .
C27 C 0.41626(15) 0.75647(16) 0.71255(19) 0.0301(7) Uani 1.000000 .
H27 H 0.44589(15) 0.77257(16) 0.74846(19) 0.0361(9) Uiso 1.000000 R
C28 C 0.43747(15) 0.71735(15) 0.65614(18) 0.0283(7) Uani 1.000000 .
H28 H 0.48161(15) 0.70620(15) 0.65363(18) 0.0340(8) Uiso 1.000000 R
C43 C 0.08110(14) 0.57341(17) 0.79586(16) 0.0245(6) Uani 1.000000 .
H43 H 0.06191(14) 0.59456(17) 0.75466(16) 0.0295(8) Uiso 1.000000 R
C6 C 0.38521(16) 0.62433(18) 0.93356(17) 0.0320(8) Uani 1.000000 .
C33 C 0.17628(16) 0.41464(16) 0.63705(17) 0.0267(7) Uani 1.000000 .
C8 C 0.49077(17) 0.5703(2) 0.9329(2) 0.0429(10) Uani 1.000000 .
H8 H 0.52844(17) 0.5547(2) 0.9580(2) 0.0515(12) Uiso 1.000000 R
C9 C 0.48345(16) 0.56000(18) 0.8608(2) 0.0364(9) Uani 1.000000 .
H9 H 0.51681(16) 0.53853(18) 0.8358(2) 0.0437(10) Uiso 1.000000 R
C39 C 0.16172(17) 0.50062(18) 0.85064(17) 0.0327(8) Uani 1.000000 .
C36 C 0.04891(17) 0.37709(17) 0.64410(17) 0.0305(7) Uani 1.000000 .
H36 H 0.00502(17) 0.36473(17) 0.64638(17) 0.0366(9) Uiso 1.000000 R
C35 C 0.08858(18) 0.33889(17) 0.60245(18) 0.0342(8) Uani 1.000000 .
H35 H 0.07230(18) 0.29983(17) 0.57641(18) 0.0411(9) Uiso 1.000000 R
C5 C 0.33524(17) 0.65875(19) 0.97060(18) 0.0356(8) Uani 1.000000 .
H5 H 0.34069(17) 0.66680(19) 1.02025(18) 0.0427(10) Uiso 1.000000 R
C7 C 0.44320(18) 0.6032(2) 0.9684(2) 0.0425(10) Uani 1.000000 .
C21 C 0.2247(2) 0.90964(17) 0.5277(2) 0.0404(9) Uani 1.000000 .
H21 H 0.2448(2) 0.92241(17) 0.4852(2) 0.0484(11) Uiso 1.000000 R
C40 C 0.1361(2) 0.5133(2) 0.91651(19) 0.0424(9) Uani 1.000000 .
C24 C 0.16809(19) 0.87210(19) 0.6516(3) 0.0519(11) Uani 1.000000 .
H24 H 0.14843(19) 0.86083(19) 0.6948(3) 0.0623(14) Uiso 1.000000 R
C42 C 0.05562(16) 0.58535(18) 0.86190(18) 0.0319(7) Uani 1.000000 .
H42 H 0.01895(16) 0.61427(18) 0.86542(18) 0.0383(9) Uiso 1.000000 R
C41 C 0.08315(19) 0.55559(19) 0.92207(18) 0.0370(8) Uani 1.000000 .
C22 C 0.1746(2) 0.94750(19) 0.5506(3) 0.0602(14) Uani 1.000000 .
H22 H 0.1592(2) 0.98656(19) 0.5240(3) 0.0723(16) Uiso 1.000000 R
C23 C 0.1466(2) 0.9294(2) 0.6118(4) 0.0799(18) Uani 1.000000 .
H23 H 0.1117(2) 0.9562(2) 0.6277(4) 0.096(2) Uiso 1.000000 R
H7 H 0.44943(18) 0.6121(2) 1.0178(2) 0.0510(12) Uiso 1.000000 R
H39 H 0.19806(17) 0.47118(18) 0.84734(17) 0.0392(9) Uiso 1.000000 R
H40 H 0.1553(2) 0.4927(2) 0.95800(19) 0.0509(11) Uiso 1.000000 R
H41 H 0.06582(19) 0.56407(19) 0.96715(18) 0.0444(10) Uiso 1.000000 R
H33 H 0.22003(16) 0.42734(16) 0.63399(17) 0.0320(8) Uiso 1.000000 R

loop_
_atom_site_aniso_label
_atom_site_aniso_U_11
_atom_site_aniso_U_22
_atom_site_aniso_U_33
_atom_site_aniso_U_12
_atom_site_aniso_U_13
_atom_site_aniso_U_23
Au1 0.01697(6) 0.01957(6) 0.02771(7) 0.00157(4) 0.00433(4) -0.00379(5)
Cl2 0.0343(4) 0.0345(4) 0.0315(4) -0.0125(3) -0.0154(3) 0.0106(3)
Cl1 0.0338(5) 0.0426(5) 0.0642(6) 0.0006(4) 0.0139(4) -0.0298(5)
N1 0.0171(12) 0.0164(11) 0.0170(12) 0.0004(9) 0.0022(9) -0.0031(9)
N2 0.0211(12) 0.0163(11) 0.0180(12) -0.0018(9) -0.0001(10) 0.0022(9)
C1 0.0167(14) 0.0142(12) 0.0217(15) -0.0016(10) 0.0002(11) 0.0031(11)
C25 0.0189(14) 0.0109(12) 0.0215(14) -0.0007(10) 0.0008(11) 0.0002(10)
C31 0.0156(14) 0.0170(13) 0.0198(14) 0.0001(11) 0.0024(11) 0.0027(11)
C17 0.0155(13) 0.0149(13) 0.0203(14) 0.0021(10) 0.0040(11) 0.0009(10)
C30 0.0233(15) 0.0159(13) 0.0189(14) -0.0017(11) 0.0000(11) -0.0011(11)
C18 0.0180(14) 0.0156(13) 0.0216(15) 0.0009(11) 0.0010(11) -0.0059(11)
C19 0.0221(15) 0.0133(13) 0.0366(18) 0.0009(11) -0.0058(13) -0.0055(12)
C16 0.0172(14) 0.0190(13) 0.0240(15) -0.0054(11) 0.0015(11) -0.0017(11)
C11 0.0205(15) 0.0222(14) 0.0284(16) -0.0075(12) -0.0036(12) 0.0115(12)
C12 0.0141(13) 0.0179(13) 0.0159(13) 0.0029(10) 0.0035(10) -0.0024(10)
C38 0.0176(14) 0.0177(14) 0.0207(15) -0.0032(10) 0.0029(11) -0.0013(11)
C3 0.0271(16) 0.0192(14) 0.0186(14) -0.0025(12) 0.0016(12) 0.0001(11)
C13 0.0163(13) 0.0147(13) 0.0196(14) 0.0010(10) 0.0023(11) -0.0020(10)
C26 0.0259(16) 0.0167(14) 0.0277(16) -0.0018(12) -0.0040(13) -0.0041(12)
C29 0.0239(16) 0.0199(14) 0.0288(17) 0.0009(12) 0.0062(13) 0.0026(12)
C20 0.0363(18) 0.0169(14) 0.0285(17) 0.0012(13) -0.0102(14) -0.0022(12)
C2 0.0207(15) 0.0181(13) 0.0229(15) 0.0006(11) 0.0044(12) -0.0043(11)
C14 0.0187(14) 0.0189(14) 0.0252(16) -0.0000(11) 0.0012(12) 0.0021(11)
C32 0.0217(15) 0.0164(13) 0.0183(14) -0.0024(11) 0.0011(11) 0.0021(11)
C37 0.0252(16) 0.0241(15) 0.0250(16) -0.0050(12) 0.0012(13) 0.0012(12)
C10 0.0233(16) 0.0241(16) 0.0390(19) -0.0055(13) -0.0011(14) 0.0121(14)
C34 0.046(2) 0.0245(16) 0.0299(18) -0.0006(15) 0.0041(15) -0.0077(14)
C4 0.041(2) 0.0267(16) 0.0216(16) -0.0075(14) 0.0036(14) -0.0011(13)
C15 0.0166(14) 0.0249(15) 0.0210(15) -0.0006(11) -0.0015(11) 0.0025(11)
C27 0.0241(17) 0.0246(16) 0.041(2) -0.0035(13) -0.0095(14) -0.0065(14)
C28 0.0171(15) 0.0206(15) 0.047(2) -0.0012(12) -0.0003(14) 0.0016(14)
C43 0.0194(15) 0.0324(16) 0.0217(15) 0.0010(13) -0.0010(12) -0.0010(13)
C6 0.0310(18) 0.0389(19) 0.0257(17) -0.0131(15) -0.0041(14) 0.0136(14)
C33 0.0270(17) 0.0227(15) 0.0306(17) -0.0003(13) 0.0039(13) -0.0018(13)
C8 0.0235(18) 0.051(2) 0.053(2) -0.0112(16) -0.0105(17) 0.034(2)
C9 0.0202(17) 0.0372(19) 0.052(2) -0.0046(14) -0.0001(15) 0.0205(17)
C39 0.040(2) 0.0312(17) 0.0273(18) 0.0115(15) 0.0045(15) 0.0065(14)
C36 0.0347(18) 0.0269(16) 0.0294(17) -0.0138(14) -0.0057(14) 0.0030(14)
C35 0.052(2) 0.0231(16) 0.0271(18) -0.0104(15) -0.0060(16) -0.0033(13)
C5 0.043(2) 0.044(2) 0.0184(16) -0.0149(17) -0.0049(14) 0.0057(14)
C7 0.038(2) 0.058(2) 0.0297(19) -0.0197(18) -0.0140(16) 0.0239(17)
C21 0.060(2) 0.0178(15) 0.042(2) -0.0064(16) -0.0228(18) 0.0020(14)
C40 0.056(3) 0.047(2) 0.0245(18) 0.0143(19) 0.0082(17) 0.0095(16)
C24 0.046(2) 0.0247(18) 0.087(3) 0.0123(17) 0.022(2) 0.002(2)
C42 0.0239(17) 0.0399(19) 0.0324(18) 0.0017(14) 0.0055(14) -0.0043(15)
C41 0.050(2) 0.044(2) 0.0179(16) 0.0032(17) 0.0111(15) -0.0011(14)
C22 0.062(3) 0.0198(19) 0.096(4) 0.0041(18) -0.031(3) 0.010(2)
C23 0.057(3) 0.030(2) 0.154(6) 0.024(2) 0.019(3) 0.001(3)

loop_
_atom_type_symbol
_atom_type_scat_dispersion_real
_atom_type_scat_dispersion_imag
_atom_type_scat_Cromer_Mann_a1
_atom_type_scat_Cromer_Mann_a2
_atom_type_scat_Cromer_Mann_a3
_atom_type_scat_Cromer_Mann_a4
_atom_type_scat_Cromer_Mann_b1
_atom_type_scat_Cromer_Mann_b2
_atom_type_scat_Cromer_Mann_b3
_atom_type_scat_Cromer_Mann_b4
_atom_type_scat_Cromer_Mann_c
_atom_type_scat_source
_atom_type_scat_dispersion_source
Au -1.91220 8.83481 16.88190 18.59130 25.55820 5.86000 0.46110 8.62160 1.48260 36.39560 12.06580 'International Tables Volume C Table 6.1.1.4 (pp. 500-502)' 'Brennan, Cowan, Rev. Sci. Instrum., 1992, 63, 850'
C 0.00313 0.00162 2.31000 1.02000 1.58860 0.86500 20.84390 10.20750 0.56870 51.65120 0.21560 'International Tables Volume C Table 6.1.1.4 (pp. 500-502)' 'Brennan, Cowan, Rev. Sci. Instrum., 1992, 63, 850'
Cl 0.14908 0.15974 11.46040 7.19640 6.25560 1.64550 0.01040 1.16620 18.51940 47.77840 -9.55740 'International Tables Volume C Table 6.1.1.4 (pp. 500-502)' 'Brennan, Cowan, Rev. Sci. Instrum., 1992, 63, 850'
H 0.00000 0.00000 0.49300 0.32291 0.14019 0.04081 10.51090 26.12570 3.14236 57.79970 0.00304 'International Tables Volume C Table 6.1.1.4 (pp. 500-502)' 'Brennan, Cowan, Rev. Sci. Instrum., 1992, 63, 850'
N 0.00612 0.00332 12.21260 3.13220 2.01250 1.16630 0.00570 9.89330 28.99750 0.58260 -11.52900 'International Tables Volume C Table 6.1.1.4 (pp. 500-502)' 'Brennan, Cowan, Rev. Sci. Instrum., 1992, 63, 850'

loop_
_geom_angle_atom_site_label_1
_geom_angle_atom_site_label_2
_geom_angle_atom_site_label_3
_geom_angle
_geom_angle_site_symmetry_1
_geom_angle_site_symmetry_3
_geom_angle_publ_flag
C1 Au1 Cl1 174.40(8) . . ?
C12 N1 C1 124.6(2) . . ?
C2 N1 C1 111.5(2) . . ?
C2 N1 C12 123.8(2) . . ?
C11 N2 C1 128.5(3) . . ?
C3 N2 C1 110.8(2) . . ?
C3 N2 C11 120.8(2) . . ?
N1 C1 Au1 124.1(2) . . ?
N2 C1 Au1 130.2(2) . . ?
N2 C1 N1 104.6(2) . . ?
C18 C25 C30 121.2(3) . . ?
C26 C25 C30 118.7(3) . . ?
C26 C25 C18 120.1(3) . . ?
C17 C31 H31 106.37(14) . . ?
C38 C31 H31 106.37(15) . . ?
C38 C31 C17 111.3(2) . . ?
C32 C31 H31 106.37(15) . . ?
C32 C31 C17 112.0(2) . . ?
C32 C31 C38 113.8(2) . . ?
C16 C17 C31 121.2(2) . . ?
C12 C17 C31 121.2(3) . . ?
C12 C17 C16 117.5(3) . . ?
H30 C30 C25 119.57(17) . . ?
C29 C30 C25 120.9(3) . . ?
C29 C30 H30 119.57(18) . . ?
H18 C18 C25 106.86(15) . . ?
C19 C18 C25 112.7(2) . . ?
C19 C18 H18 106.86(16) . . ?
C13 C18 C25 111.2(2) . . ?
C13 C18 H18 106.86(15) . . ?
C13 C18 C19 112.0(2) . . ?
C20 C19 C18 122.9(3) . . ?
C24 C19 C18 119.3(3) . . ?
C24 C19 C20 117.8(3) . . ?
H16 C16 C17 120.12(16) . . ?
C15 C16 C17 119.8(3) . . ?
C15 C16 H16 120.12(17) . . ?
C10 C11 N2 122.3(3) . . ?
C6 C11 N2 117.0(3) . . ?
C6 C11 C10 120.7(3) . . ?
C17 C12 N1 119.1(2) . . ?
C13 C12 N1 117.7(2) . . ?
C13 C12 C17 123.1(3) . . ?
C43 C38 C31 122.1(3) . . ?
C39 C38 C31 119.1(3) . . ?
C39 C38 C43 118.8(3) . . ?
C2 C3 N2 106.1(2) . . ?
C4 C3 N2 120.0(3) . . ?
C4 C3 C2 133.6(3) . . ?
C12 C13 C18 120.6(2) . . ?
C14 C13 C18 121.9(2) . . ?
C14 C13 C12 117.4(2) . . ?
H26 C26 C25 119.58(18) . . ?
C27 C26 C25 120.8(3) . . ?
C27 C26 H26 119.58(18) . . ?
H29 C29 C30 120.11(18) . . ?
C28 C29 C30 119.8(3) . . ?
C28 C29 H29 120.11(18) . . ?
H20 C20 C19 119.36(18) . . ?
C21 C20 C19 121.3(3) . . ?
C21 C20 H20 119.4(2) . . ?
C3 C2 N1 107.0(2) . . ?
H2 C2 N1 126.51(16) . . ?
H2 C2 C3 126.51(17) . . ?
H14 C14 C13 120.07(16) . . ?
C15 C14 C13 119.9(3) . . ?
C15 C14 H14 120.07(17) . . ?
C37 C32 C31 122.5(3) . . ?
C33 C32 C31 118.9(3) . . ?
C33 C32 C37 118.5(3) . . ?
H37 C37 C32 119.55(18) . . ?
C36 C37 C32 120.9(3) . . ?
C36 C37 H37 119.6(2) . . ?
H10 C10 C11 119.99(19) . . ?
C9 C10 C11 120.0(3) . . ?
C9 C10 H10 120.0(2) . . ?
C33 C34 H34 119.9(2) . . ?
C35 C34 H34 119.93(19) . . ?
C35 C34 C33 120.1(3) . . ?
H4 C4 C3 120.23(19) . . ?
C5 C4 C3 119.5(3) . . ?
C5 C4 H4 120.2(2) . . ?
C16 C15 Cl2 118.5(2) . . ?
C14 C15 Cl2 119.2(2) . . ?
C14 C15 C16 122.3(3) . . ?
H27 C27 C26 120.08(18) . . ?
C28 C27 C26 119.8(3) . . ?
C28 C27 H27 120.08(18) . . ?
C27 C28 C29 120.0(3) . . ?
H28 C28 C29 120.02(18) . . ?
H28 C28 C27 120.02(18) . . ?
H43 C43 C38 119.73(18) . . ?
C42 C43 C38 120.5(3) . . ?
C42 C43 H43 119.7(2) . . ?
C5 C6 C11 120.8(3) . . ?
C7 C6 C11 117.0(3) . . ?
C7 C6 C5 122.1(3) . . ?
C34 C33 C32 120.4(3) . . ?
H33 C33 C32 119.78(18) . . ?
H33 C33 C34 119.8(2) . . ?
C9 C8 H8 120.3(2) . . ?
C7 C8 H8 120.3(2) . . ?
C7 C8 C9 119.4(3) . . ?
C8 C9 C10 120.5(4) . . ?
H9 C9 C10 119.7(2) . . ?
H9 C9 C8 119.7(2) . . ?
C40 C39 C38 120.2(3) . . ?
H39 C39 C38 119.91(18) . . ?
H39 C39 C40 119.9(2) . . ?
H36 C36 C37 119.9(2) . . ?
C35 C36 C37 120.2(3) . . ?
C35 C36 H36 119.91(19) . . ?
C36 C35 C34 119.8(3) . . ?
H35 C35 C34 120.11(19) . . ?
H35 C35 C36 120.11(19) . . ?
C6 C5 C4 121.3(3) . . ?
H5 C5 C4 119.4(2) . . ?
H5 C5 C6 119.37(19) . . ?
C8 C7 C6 122.0(3) . . ?
H7 C7 C6 119.0(2) . . ?
H7 C7 C8 119.0(2) . . ?
H21 C21 C20 120.1(2) . . ?
C22 C21 C20 119.7(4) . . ?
C22 C21 H21 120.1(3) . . ?
C41 C40 C39 120.6(3) . . ?
H40 C40 C39 119.7(2) . . ?
H40 C40 C41 119.7(2) . . ?
H24 C24 C19 119.9(2) . . ?
C23 C24 C19 120.2(4) . . ?
C23 C24 H24 119.9(3) . . ?
H42 C42 C43 119.8(2) . . ?
C41 C42 C43 120.4(3) . . ?
C41 C42 H42 119.8(2) . . ?
C42 C41 C40 119.5(3) . . ?
H41 C41 C40 120.3(2) . . ?
H41 C41 C42 120.3(2) . . ?
H22 C22 C21 120.1(3) . . ?
C23 C22 C21 119.8(4) . . ?
C23 C22 H22 120.1(3) . . ?
C22 C23 C24 121.2(4) . . ?
H23 C23 C24 119.4(3) . . ?
H23 C23 C22 119.4(3) . . ?

loop_
_geom_bond_atom_site_label_1
_geom_bond_atom_site_label_2
_geom_bond_distance
_geom_bond_site_symmetry_2
_geom_bond_publ_flag
Au1 Cl1 2.2689(9) . ?
Au1 C1 1.987(3) . ?
Cl2 C15 1.738(3) . ?
N1 C1 1.359(3) . ?
N1 C12 1.441(3) . ?
N1 C2 1.384(3) . ?
N2 C1 1.356(4) . ?
N2 C11 1.427(4) . ?
N2 C3 1.410(4) . ?
C25 C30 1.392(4) . ?
C25 C18 1.521(4) . ?
C25 C26 1.385(4) . ?
C31 H31 1.0000 . ?
C31 C17 1.529(4) . ?
C31 C38 1.523(4) . ?
C31 C32 1.522(4) . ?
C17 C16 1.391(4) . ?
C17 C12 1.400(4) . ?
C30 H30 0.9500 . ?
C30 C29 1.386(4) . ?
C18 H18 1.0000 . ?
C18 C19 1.522(4) . ?
C18 C13 1.530(4) . ?
C19 C20 1.384(5) . ?
C19 C24 1.381(4) . ?
C16 H16 0.9500 . ?
C16 C15 1.387(4) . ?
C11 C10 1.388(5) . ?
C11 C6 1.400(5) . ?
C12 C13 1.411(4) . ?
C38 C43 1.386(4) . ?
C38 C39 1.389(4) . ?
C3 C2 1.354(4) . ?
C3 C4 1.419(4) . ?
C13 C14 1.389(4) . ?
C26 H26 0.9500 . ?
C26 C27 1.388(4) . ?
C29 H29 0.9500 . ?
C29 C28 1.384(4) . ?
C20 H20 0.9500 . ?
C20 C21 1.397(4) . ?
C2 H2 0.9500 . ?
C14 H14 0.9500 . ?
C14 C15 1.382(4) . ?
C32 C37 1.389(4) . ?
C32 C33 1.389(4) . ?
C37 H37 0.9500 . ?
C37 C36 1.388(4) . ?
C10 H10 0.9500 . ?
C10 C9 1.386(5) . ?
C34 H34 0.9500 . ?
C34 C33 1.395(4) . ?
C34 C35 1.382(5) . ?
C4 H4 0.9500 . ?
C4 C5 1.344(5) . ?
C27 H27 0.9500 . ?
C27 C28 1.387(5) . ?
C28 H28 0.9500 . ?
C43 H43 0.9500 . ?
C43 C42 1.391(4) . ?
C6 C5 1.439(5) . ?
C6 C7 1.414(5) . ?
C33 H33 0.9500 . ?
C8 H8 0.9500 . ?
C8 C9 1.375(6) . ?
C8 C7 1.373(6) . ?
C9 H9 0.9500 . ?
C39 C40 1.392(5) . ?
C39 H39 0.9500 . ?
C36 H36 0.9500 . ?
C36 C35 1.374(5) . ?
C35 H35 0.9500 . ?
C5 H5 0.9500 . ?
C7 H7 0.9500 . ?
C21 H21 0.9500 . ?
C21 C22 1.358(6) . ?
C40 C41 1.379(5) . ?
C40 H40 0.9500 . ?
C24 H24 0.9500 . ?
C24 C23 1.394(6) . ?
C42 H42 0.9500 . ?
C42 C41 1.374(5) . ?
C41 H41 0.9500 . ?
C22 H22 0.9500 . ?
C22 C23 1.357(7) . ?
C23 H23 0.9500 . ?

loop_
_geom_torsion_atom_site_label_1
_geom_torsion_atom_site_label_2
_geom_torsion_atom_site_label_3
_geom_torsion_atom_site_label_4
_geom_torsion
_geom_torsion_site_symmetry_1
_geom_torsion_site_symmetry_2
_geom_torsion_site_symmetry_3
_geom_torsion_site_symmetry_4
_geom_torsion_publ_flag
Au1 C1 N1 C12 -14.3(3) . . . . ?
Au1 C1 N1 C2 167.9(2) . . . . ?
Au1 C1 N2 C11 14.3(3) . . . . ?
Au1 C1 N2 C3 -166.2(2) . . . . ?
Cl2 C15 C16 C17 -178.5(2) . . . . ?
Cl2 C15 C14 C13 179.2(2) . . . . ?
N1 C1 N2 C11 -177.41(19) . . . . ?
N1 C1 N2 C3 2.0(2) . . . . ?
N1 C12 C17 C31 -0.1(3) . . . . ?
N1 C12 C17 C16 177.7(2) . . . . ?
N1 C12 C13 C18 4.2(3) . . . . ?
N1 C12 C13 C14 -177.1(2) . . . . ?
N1 C2 C3 N2 1.2(2) . . . . ?
N1 C2 C3 C4 -172.7(2) . . . . ?
N2 C11 C10 C9 -174.5(3) . . . . ?
N2 C11 C6 C5 -4.1(3) . . . . ?
N2 C11 C6 C7 175.5(3) . . . . ?
N2 C3 C4 C5 1.6(3) . . . . ?
C25 C30 C29 C28 1.0(3) . . . . ?
C25 C18 C19 C20 31.8(3) . . . . ?
C25 C18 C19 C24 -150.5(3) . . . . ?
C25 C18 C13 C12 64.3(3) . . . . ?
C25 C18 C13 C14 -114.4(2) . . . . ?
C25 C26 C27 C28 0.2(3) . . . . ?
C31 C17 C16 C15 177.0(3) . . . . ?
C31 C17 C12 C13 -177.7(2) . . . . ?
C31 C38 C43 C42 -179.5(3) . . . . ?
C31 C38 C39 C40 179.1(3) . . . . ?
C31 C32 C37 C36 176.8(3) . . . . ?
C31 C32 C33 C34 -177.4(3) . . . . ?
C17 C16 C15 C14 0.9(3) . . . . ?
C17 C12 C13 C18 -178.2(3) . . . . ?
C17 C12 C13 C14 0.5(3) . . . . ?
C30 C29 C28 C27 -1.3(3) . . . . ?
C18 C19 C20 C21 175.5(3) . . . . ?
C18 C19 C24 C23 -175.3(4) . . . . ?
C18 C13 C14 C15 178.2(3) . . . . ?
C19 C20 C21 C22 0.7(4) . . . . ?
C19 C24 C23 C22 -1.3(5) . . . . ?
C16 C15 C14 C13 -0.2(3) . . . . ?
C11 C10 C9 C8 -2.2(4) . . . . ?
C11 C6 C5 C4 -1.8(4) . . . . ?
C11 C6 C7 C8 0.3(4) . . . . ?
C12 C13 C14 C15 -0.5(3) . . . . ?
C38 C43 C42 C41 0.5(4) . . . . ?
C38 C39 C40 C41 0.4(4) . . . . ?
C3 C4 C5 C6 3.1(4) . . . . ?
C26 C27 C28 C29 0.7(4) . . . . ?
C20 C21 C22 C23 0.7(4) . . . . ?
C32 C37 C36 C35 0.6(4) . . . . ?
C32 C33 C34 C35 0.4(4) . . . . ?
C37 C36 C35 C34 -0.7(4) . . . . ?
C10 C9 C8 C7 -1.9(4) . . . . ?
C4 C5 C6 C7 178.6(3) . . . . ?
C43 C42 C41 C40 -0.4(4) . . . . ?
C6 C7 C8 C9 2.9(4) . . . . ?
C39 C40 C41 C42 -0.1(5) . . . . ?
C21 C22 C23 C24 -0.4(5) . . . . ?

loop_
_smtbx_masks_void_nr
_smtbx_masks_void_average_x
_smtbx_masks_void_average_y
_smtbx_masks_void_average_z
_smtbx_masks_void_volume
_smtbx_masks_void_count_electrons
_smtbx_masks_void_content
1 0.000 0.202 0.250 280.9 41.6 ?
2 0.000 -0.202 0.750 280.9 48.4 ?
3 0.500 0.298 0.750 280.9 48.4 ?
4 0.500 0.702 0.250 280.9 41.6 ?
